data_2017872
loop_
_publ_author_name
'Sharga, Olena V.'
'Lysenko, Andrey B.'
'Krautscheid, Harald'
'Domasevitch, Konstantin V.'

_publ_section_title
;
 A three-dimensional heterometallic Cu^I^/V^IV^
 1,2-bis(1,2,4-triazol-4-yl)ethane framework: a new insight into the
 structure of vanadium oxyfluoride coordination hybrids
;
_journal_coeditor_code SU3051
_journal_issue 9
_journal_name_full 'Acta Crystallographica Section C'
_journal_page_first m269
_journal_page_last m272
_journal_paper_doi 10.1107/S0108270110034323
_journal_volume 66
_journal_year 2010
_chemical_formula_iupac '[Cu2 V2 F6 O2 (C6 H8 N6)2]'
_chemical_formula_moiety 'C12 H16 Cu2 F6 N12 O2 V2'
_chemical_formula_sum 'C12 H16 Cu2 F6 N12 O2 V2'
_chemical_formula_weight 703.33
_chemical_name_systematic
;
poly[bis[\m~4~-1,2-bis(1,2,4-triazol-4-yl)ethane]di-\m~2~-fluorido-\
tetrafluoridodi-\m~2~-oxido-dicopper(I)divanadium(IV)]
;
_space_group_IT_number 14
_space_group_name_Hall '-P 2yn'
_symmetry_cell_setting monoclinic
_symmetry_space_group_name_Hall '-P 2yn'
_symmetry_space_group_name_H-M 'P 1 21/n 1'
_atom_sites_solution_hydrogens geom
_atom_sites_solution_primary direct
_atom_sites_solution_secondary difmap
_audit_creation_method SHELXL97
_cell_angle_alpha 90.00
_cell_angle_beta 101.370(8)
_cell_angle_gamma 90.00
_cell_formula_units_Z 2
_cell_length_a 6.1630(6)
_cell_length_b 13.7698(10)
_cell_length_c 12.4856(11)
_cell_measurement_reflns_used 8000
_cell_measurement_temperature 213(2)
_cell_measurement_theta_max 28.03
_cell_measurement_theta_min 2.23
_cell_volume 1038.77(16)
_computing_cell_refinement 'IPDS Software (Stoe & Cie, 2000)'
_computing_data_collection 'IPDS Software (Stoe & Cie, 2000)'
_computing_data_reduction 'IPDS Software (Stoe & Cie, 2000)'
_computing_molecular_graphics 'DIAMOND (Brandenburg, 1999)'
_computing_publication_material 'WinGX (Version 1.70.01; Farrugia, 1999)'
_computing_structure_refinement 'SHELXL97 (Sheldrick, 2008)'
_computing_structure_solution 'SHELXS97 (Sheldrick, 2008)'
_diffrn_ambient_temperature 213(2)
_diffrn_measured_fraction_theta_full 0.993
_diffrn_measured_fraction_theta_max 0.993
_diffrn_measurement_device_type 'Stoe IPDS'
_diffrn_measurement_method '\f oscillation scans'
_diffrn_radiation_monochromator graphite
_diffrn_radiation_source 'fine-focus sealed tube'
_diffrn_radiation_type MoK\a
_diffrn_radiation_wavelength 0.71073
_diffrn_reflns_av_R_equivalents 0.0322
_diffrn_reflns_av_sigmaI/netI 0.0242
_diffrn_reflns_limit_h_max 8
_diffrn_reflns_limit_h_min -8
_diffrn_reflns_limit_k_max 18
_diffrn_reflns_limit_k_min -18
_diffrn_reflns_limit_l_max 16
_diffrn_reflns_limit_l_min -16
_diffrn_reflns_number 8977
_diffrn_reflns_theta_full 28.03
_diffrn_reflns_theta_max 28.03
_diffrn_reflns_theta_min 2.23
_diffrn_standards_decay_% 0
_exptl_absorpt_coefficient_mu 2.988
_exptl_absorpt_correction_T_max 0.7157
_exptl_absorpt_correction_T_min 0.6628
_exptl_absorpt_correction_type numerical
_exptl_absorpt_process_details '[X-RED (Stoe & Cie, 2001) and X-SHAPE (Stoe & Cie, 1999)]'
_exptl_crystal_colour brown
_exptl_crystal_density_diffrn 2.249
_exptl_crystal_density_method 'not measured'
_exptl_crystal_description prism
_exptl_crystal_F_000 692
_exptl_crystal_size_max 0.15
_exptl_crystal_size_mid 0.12
_exptl_crystal_size_min 0.12
_refine_diff_density_max 0.657
_refine_diff_density_min -0.474
_refine_ls_extinction_method none
_refine_ls_goodness_of_fit_ref 1.022
_refine_ls_hydrogen_treatment constr
_refine_ls_matrix_type full
_refine_ls_number_parameters 163
_refine_ls_number_reflns 2499
_refine_ls_number_restraints 0
_refine_ls_restrained_S_all 1.022
_refine_ls_R_factor_all 0.0316
_refine_ls_R_factor_gt 0.0263
_refine_ls_shift/su_max 0.001
_refine_ls_shift/su_mean 0.000
_refine_ls_structure_factor_coef Fsqd
_refine_ls_weighting_details 'calc w = 1/[\s^2^(Fo^2^)+(0.0472P)^2^] where P=(Fo^2^+2Fc^2^)/3'
_refine_ls_weighting_scheme calc
_refine_ls_wR_factor_gt 0.0670
_refine_ls_wR_factor_ref 0.0684
_reflns_number_gt 2157
_reflns_number_total 2499
_reflns_threshold_expression I>2\s(I)
_cod_data_source_file su3051.cif
_cod_data_source_block I
_cod_original_sg_symbol_H-M 'P 21/n'
_cod_database_code 2017872
_cod_database_fobs_code 2017872

loop_
_symmetry_equiv_pos_as_xyz
'x, y, z'
'-x+1/2, y+1/2, -z+1/2'
'-x, -y, -z'
'x-1/2, -y-1/2, z-1/2'

loop_
_atom_site_type_symbol
_atom_site_label
_atom_site_fract_x
_atom_site_fract_y
_atom_site_fract_z
_atom_site_U_iso_or_equiv
_atom_site_adp_type
_atom_site_calc_flag
_atom_site_refinement_flags
_atom_site_occupancy
_atom_site_disorder_assembly
_atom_site_disorder_group
Cu Cu1 0.96536(4) 0.438375(18) 0.370120(19) 0.01751(9) Uani d . 1 . .
V V1 0.97241(6) 0.54180(2) 0.12202(3) 0.01560(9) Uani d . 1 . .
F F1 0.7280(2) 0.61927(9) 0.13772(11) 0.0273(3) Uani d . 1 . .
F F2 1.1206(3) 0.65737(10) 0.09656(12) 0.0328(3) Uani d . 1 . .
F F3 1.1748(2) 0.46611(9) 0.04611(10) 0.0200(3) Uani d . 1 . .
O O1 1.0975(3) 0.52238(11) 0.24764(12) 0.0234(3) Uani d . 1 . .
N N1 0.7868(3) 0.37056(12) 0.24042(13) 0.0162(3) Uani d . 1 . .
N N2 0.7642(3) 0.41574(12) 0.13880(13) 0.0154(3) Uani d . 1 . .
N N3 0.5257(3) 0.29648(12) 0.12491(13) 0.0166(3) Uani d . 1 . .
N N4 -0.2421(3) 0.03688(13) 0.08686(14) 0.0193(4) Uani d . 1 . .
N N5 -0.2818(3) 0.08723(13) -0.01205(13) 0.0169(3) Uani d . 1 . .
N N6 -0.0064(3) 0.15786(13) 0.09907(14) 0.0182(3) Uani d . 1 . .
C C1 0.6428(3) 0.29921(15) 0.22963(17) 0.0189(4) Uani d . 1 . .
H H1 0.6234 0.2564 0.2857 0.023 Uiso calc R 1 . .
C C2 0.6060(3) 0.37025(15) 0.07158(16) 0.0171(4) Uani d . 1 . .
H H2 0.5557 0.3863 -0.0023 0.021 Uiso calc R 1 . .
C C3 -0.0766(3) 0.08084(16) 0.15119(17) 0.0203(4) Uani d . 1 . .
H H3 -0.0155 0.0617 0.2231 0.024 Uiso calc R 1 . .
C C4 -0.1380(4) 0.15891(15) -0.00192(17) 0.0209(4) Uani d . 1 . .
H H4 -0.1278 0.2044 -0.0568 0.025 Uiso calc R 1 . .
C C5 0.3494(4) 0.22702(16) 0.07982(18) 0.0231(4) Uani d . 1 . .
H H5A 0.4113 0.1613 0.0824 0.028 Uiso calc R 1 . .
H H5B 0.2895 0.2431 0.0032 0.028 Uiso calc R 1 . .
C C6 0.1653(3) 0.22970(16) 0.14392(18) 0.0216(4) Uani d . 1 . .
H H6A 0.2252 0.2150 0.2209 0.026 Uiso calc R 1 . .
H H6B 0.1001 0.2948 0.1397 0.026 Uiso calc R 1 . .

loop_
_atom_site_aniso_label
_atom_site_aniso_U_11
_atom_site_aniso_U_22
_atom_site_aniso_U_33
_atom_site_aniso_U_12
_atom_site_aniso_U_13
_atom_site_aniso_U_23
Cu1 0.01492(14) 0.02149(14) 0.01532(13) 0.00205(9) 0.00100(9) -0.00204(9)
V1 0.01753(18) 0.01434(16) 0.01496(16) -0.00425(12) 0.00324(13) -0.00021(11)
F1 0.0281(7) 0.0264(7) 0.0277(7) 0.0056(5) 0.0063(6) -0.0067(5)
F2 0.0429(9) 0.0205(6) 0.0374(7) -0.0131(6) 0.0141(7) 0.0005(5)
F3 0.0168(6) 0.0254(6) 0.0186(6) 0.0031(5) 0.0055(5) 0.0003(5)
O1 0.0232(8) 0.0303(8) 0.0168(7) -0.0105(6) 0.0040(6) 0.0009(6)
N1 0.0154(8) 0.0172(8) 0.0161(8) -0.0018(6) 0.0035(6) 0.0011(6)
N2 0.0125(8) 0.0186(8) 0.0157(7) -0.0018(6) 0.0045(6) 0.0012(6)
N3 0.0124(8) 0.0174(8) 0.0198(8) -0.0041(6) 0.0027(6) -0.0010(6)
N4 0.0135(8) 0.0255(9) 0.0188(8) -0.0047(7) 0.0030(7) 0.0054(7)
N5 0.0134(8) 0.0217(8) 0.0159(8) -0.0039(6) 0.0032(6) 0.0042(6)
N6 0.0120(8) 0.0215(8) 0.0211(8) -0.0048(6) 0.0033(6) 0.0014(6)
C1 0.0174(10) 0.0198(9) 0.0192(9) -0.0046(7) 0.0033(8) 0.0022(7)
C2 0.0129(9) 0.0223(10) 0.0169(9) -0.0029(7) 0.0045(7) 0.0005(7)
C3 0.0126(9) 0.0290(11) 0.0187(10) -0.0058(8) 0.0016(8) 0.0054(8)
C4 0.0175(10) 0.0242(10) 0.0207(9) -0.0050(8) 0.0028(8) 0.0055(8)
C5 0.0200(11) 0.0239(10) 0.0266(11) -0.0103(8) 0.0070(9) -0.0081(8)
C6 0.0134(9) 0.0217(10) 0.0301(11) -0.0057(7) 0.0049(8) -0.0068(8)

loop_
_atom_type_symbol
_atom_type_description
_atom_type_scat_dispersion_real
_atom_type_scat_dispersion_imag
_atom_type_scat_source
C C 0.0033 0.0016 'International Tables Vol C Tables 4.2.6.8 and 6.1.1.4'
H H 0.0000 0.0000 'International Tables Vol C Tables 4.2.6.8 and 6.1.1.4'
N N 0.0061 0.0033 'International Tables Vol C Tables 4.2.6.8 and 6.1.1.4'
O O 0.0106 0.0060 'International Tables Vol C Tables 4.2.6.8 and 6.1.1.4'
F F 0.0171 0.0103 'International Tables Vol C Tables 4.2.6.8 and 6.1.1.4'
V V 0.3005 0.5294 'International Tables Vol C Tables 4.2.6.8 and 6.1.1.4'
Cu Cu 0.3201 1.2651 'International Tables Vol C Tables 4.2.6.8 and 6.1.1.4'

loop_
_geom_angle_atom_site_label_1
_geom_angle_atom_site_label_2
_geom_angle_atom_site_label_3
_geom_angle_site_symmetry_1
_geom_angle_site_symmetry_3
_geom_angle
_geom_angle_publ_flag
N5 Cu1 N1 4_766 . 139.07(7) yes
N5 Cu1 N4 4_766 2 113.20(7) yes
N1 Cu1 N4 . 2 103.15(7) yes
N5 Cu1 O1 4_766 . 105.62(7) yes
N1 Cu1 O1 . . 84.41(6) yes
N4 Cu1 O1 2 . 101.04(7) yes
O1 V1 F1 . . 103.23(7) yes
O1 V1 F2 . . 98.48(7) yes
F1 V1 F2 . . 87.91(7) yes
O1 V1 F3 . . 98.61(7) yes
F1 V1 F3 . . 158.15(6) yes
F2 V1 F3 . . 89.53(6) yes
O1 V1 F3 . 3_765 167.19(7) yes
F1 V1 F3 . 3_765 86.41(5) yes
F2 V1 F3 . 3_765 90.19(6) yes
F3 V1 F3 . 3_765 71.90(5) yes
O1 V1 N2 . . 87.30(7) yes
F1 V1 N2 . . 86.76(6) yes
F2 V1 N2 . . 172.91(7) yes
F3 V1 N2 . . 93.68(6) yes
F3 V1 N2 3_765 . 84.82(6) yes
V1 F3 V1 . 3_765 108.10(5) yes
V1 O1 Cu1 . . 125.94(8) yes
C1 N1 N2 . . 107.22(16) no
C1 N1 Cu1 . . 133.24(14) no
N2 N1 Cu1 . . 117.93(12) no
C2 N2 N1 . . 107.27(16) no
C2 N2 V1 . . 133.73(14) no
N1 N2 V1 . . 118.97(12) no
C2 N3 C1 . . 105.91(16) no
C2 N3 C5 . . 127.56(16) no
C1 N3 C5 . . 126.53(17) no
C3 N4 N5 . . 106.96(17) no
C3 N4 Cu1 . 2_545 128.05(14) no
N5 N4 Cu1 . 2_545 122.95(12) no
C4 N5 N4 . . 106.87(16) no
C4 N5 Cu1 . 4_465 129.06(14) no
N4 N5 Cu1 . 4_465 123.50(13) no
C4 N6 C3 . . 105.34(16) no
C4 N6 C6 . . 126.68(18) no
C3 N6 C6 . . 127.86(17) no
N1 C1 N3 . . 109.77(18) no
N1 C1 H1 . . 125.1 no
N3 C1 H1 . . 125.1 no
N2 C2 N3 . . 109.83(17) no
N2 C2 H2 . . 125.1 no
N3 C2 H2 . . 125.1 no
N4 C3 N6 . . 110.41(17) no
N4 C3 H3 . . 124.8 no
N6 C3 H3 . . 124.8 no
N5 C4 N6 . . 110.42(18) no
N5 C4 H4 . . 124.8 no
N6 C4 H4 . . 124.8 no
N3 C5 C6 . . 110.84(17) no
N3 C5 H5A . . 109.5 no
C6 C5 H5A . . 109.5 no
N3 C5 H5B . . 109.5 no
C6 C5 H5B . . 109.5 no
H5A C5 H5B . . 108.1 no
N6 C6 C5 . . 109.84(17) no
N6 C6 H6A . . 109.7 no
C5 C6 H6A . . 109.7 no
N6 C6 H6B . . 109.7 no
C5 C6 H6B . . 109.7 no
H6A C6 H6B . . 108.2 no

loop_
_geom_bond_atom_site_label_1
_geom_bond_atom_site_label_2
_geom_bond_site_symmetry_2
_geom_bond_distance
_geom_bond_publ_flag
Cu1 N5 4_766 1.9525(16) yes
Cu1 N1 . 2.0007(16) yes
Cu1 N4 2 2.0768(18) yes
Cu1 O1 . 2.1979(15) yes
V1 O1 . 1.6275(15) yes
V1 F1 . 1.8874(14) yes
V1 F2 . 1.8928(13) yes
V1 F3 . 2.0017(13) yes
V1 F3 3_765 2.1192(12) yes
V1 N2 . 2.1929(17) yes
N1 C1 . 1.313(3) no
N1 N2 . 1.395(2) no
N2 C2 . 1.314(2) no
N3 C2 . 1.360(3) no
N3 C1 . 1.364(2) no
N3 C5 . 1.474(2) no
N4 C3 . 1.315(3) no
N4 N5 . 1.395(2) no
N5 C4 . 1.316(3) no
N6 C4 . 1.358(3) no
N6 C3 . 1.359(3) no
N6 C6 . 1.476(2) no
C1 H1 . 0.9400 no
C2 H2 . 0.9400 no
C3 H3 . 0.9400 no
C4 H4 . 0.9400 no
C5 C6 . 1.512(3) no
C5 H5A . 0.9800 no
C5 H5B . 0.9800 no
C6 H6A . 0.9800 no
C6 H6B . 0.9800 no

loop_
_geom_hbond_atom_site_label_D
_geom_hbond_atom_site_label_H
_geom_hbond_atom_site_label_A
_geom_hbond_site_symmetry_A
_geom_hbond_distance_DH
_geom_hbond_distance_HA
_geom_hbond_distance_DA
_geom_hbond_angle_DHA
_geom_hbond_publ_flag
C1 H1 F1 2_645 0.94 2.23 2.999(2) 138 yes
C2 H2 F1 3_665 0.94 2.18 2.994(2) 144 yes
C4 H4 F2 3_665 0.94 1.97 2.803(2) 147 yes

loop_
_geom_torsion_atom_site_label_1
_geom_torsion_atom_site_label_2
_geom_torsion_atom_site_label_3
_geom_torsion_atom_site_label_4
_geom_torsion_site_symmetry_1
_geom_torsion_site_symmetry_2
_geom_torsion_site_symmetry_3
_geom_torsion_site_symmetry_4
_geom_torsion
_geom_torsion_publ_flag
O1 V1 F3 V1 . . . 3_765 171.14(7) no
F1 V1 F3 V1 . . . 3_765 -7.14(18) no
F2 V1 F3 V1 . . . 3_765 -90.36(7) no
F3 V1 F3 V1 3_765 . . 3_765 0.0 no
N2 V1 F3 V1 . . . 3_765 83.32(6) no
F1 V1 O1 Cu1 . . . . 65.90(11) no
F2 V1 O1 Cu1 . . . . 155.74(10) no
F3 V1 O1 Cu1 . . . . -113.45(10) no
F3 V1 O1 Cu1 3_765 . . . -72.1(4) no
N2 V1 O1 Cu1 . . . . -20.13(11) no
N5 Cu1 O1 V1 4_766 . . . 165.16(11) no
N1 Cu1 O1 V1 . . . . 25.62(11) no
N4 Cu1 O1 V1 2 . . . -76.72(12) no
N5 Cu1 N1 C1 4_766 . . . 71.4(2) no
N4 Cu1 N1 C1 2 . . . -81.1(2) no
O1 Cu1 N1 C1 . . . . 178.8(2) no
N5 Cu1 N1 N2 4_766 . . . -125.20(14) no
N4 Cu1 N1 N2 2 . . . 82.32(15) no
O1 Cu1 N1 N2 . . . . -17.75(14) no
C1 N1 N2 C2 . . . . 0.7(2) no
Cu1 N1 N2 C2 . . . . -166.79(14) no
C1 N1 N2 V1 . . . . 178.83(14) no
Cu1 N1 N2 V1 . . . . 11.38(19) no
O1 V1 N2 C2 . . . . -177.1(2) no
F1 V1 N2 C2 . . . . 79.4(2) no
F2 V1 N2 C2 . . . . 38.1(7) no
F3 V1 N2 C2 . . . . -78.7(2) no
F3 V1 N2 C2 3_765 . . . -7.24(19) no
O1 V1 N2 N1 . . . . 5.29(15) no
F1 V1 N2 N1 . . . . -98.14(14) no
F2 V1 N2 N1 . . . . -139.4(5) no
F3 V1 N2 N1 . . . . 103.75(14) no
F3 V1 N2 N1 3_765 . . . 175.18(14) no
C3 N4 N5 C4 . . . . 0.0(2) no
Cu1 N4 N5 C4 2_545 . . . 164.87(15) no
C3 N4 N5 Cu1 . . . 4_465 -172.12(15) no
Cu1 N4 N5 Cu1 2_545 . . 4_465 -7.2(2) no
N2 N1 C1 N3 . . . . -0.4(2) no
Cu1 N1 C1 N3 . . . . 164.27(14) no
C2 N3 C1 N1 . . . . 0.1(2) no
C5 N3 C1 N1 . . . . 179.83(19) no
N1 N2 C2 N3 . . . . -0.6(2) no
V1 N2 C2 N3 . . . . -178.40(14) no
C1 N3 C2 N2 . . . . 0.4(2) no
C5 N3 C2 N2 . . . . -179.39(19) no
N5 N4 C3 N6 . . . . 0.2(2) no
Cu1 N4 C3 N6 2_545 . . . -163.73(15) no
C4 N6 C3 N4 . . . . -0.2(3) no
C6 N6 C3 N4 . . . . 175.94(19) no
N4 N5 C4 N6 . . . . -0.1(2) no
Cu1 N5 C4 N6 4_465 . . . 171.40(14) no
C3 N6 C4 N5 . . . . 0.2(3) no
C6 N6 C4 N5 . . . . -176.02(19) no
C2 N3 C5 C6 . . . . -123.3(2) no
C1 N3 C5 C6 . . . . 57.0(3) no
C4 N6 C6 C5 . . . . -64.8(3) no
C3 N6 C6 C5 . . . . 119.8(2) no
N3 C5 C6 N6 . . . . -178.56(17) no
